data_4504532
loop_
_publ_author_name
'Kumar, V. S. Senthil'
'Pigge, F. Christopher'
'Rath, Nigam P.'

_publ_section_title
;
 Lattice Inclusion Complexes Prepared from
 1,3,5-Tris(3-nitrobenzoyl)benzene
;
_journal_issue 1
_journal_name_full 'Crystal Growth &amp; Design'
_journal_page_first 193
_journal_paper_doi 10.1021/cg050270z
_journal_volume 6
_journal_year 2006
_chemical_formula_sum 'C27 H15 N3 O9'
_chemical_formula_weight 525.42
_chemical_name_systematic
; 
 ? 
;
_space_group_IT_number 2
_symmetry_cell_setting triclinic
_symmetry_space_group_name_Hall '-P 1'
_symmetry_space_group_name_H-M 'P -1'
_atom_sites_solution_hydrogens geom
_atom_sites_solution_primary direct
_atom_sites_solution_secondary difmap
_audit_creation_method SHELXL-97
_cell_angle_alpha 89.0300(10)
_cell_angle_beta 87.7060(10)
_cell_angle_gamma 86.8160(10)
_cell_formula_units_Z 2
_cell_length_a 6.5650(2)
_cell_length_b 12.9681(3)
_cell_length_c 13.3554(3)
_cell_measurement_reflns_used 7740
_cell_measurement_temperature 150(2)
_cell_measurement_theta_max 28.29
_cell_measurement_theta_min 2.21
_cell_volume 1134.23(5)
_computing_cell_refinement 'Bruker SMART'
_computing_data_collection 'Bruker SMART'
_computing_data_reduction 'Bruker SAINT'
_computing_molecular_graphics 'Bruker SHELXTL (Sheldrick, 2003)'
_computing_publication_material 'Bruker SHELXTL (Sheldrick, 2003)'
_computing_structure_refinement 'Bruker SHELXTL (Sheldrick, 2003)'
_computing_structure_solution 'Bruker SHELXTL (Sheldrick, 2003)'
_diffrn_ambient_temperature 150(2)
_diffrn_measured_fraction_theta_full 0.987
_diffrn_measured_fraction_theta_max 0.987
_diffrn_measurement_device_type 'CCD area detector'
_diffrn_measurement_method 'phi and omega scans'
_diffrn_radiation_monochromator graphite
_diffrn_radiation_source 'normal-focus sealed tube'
_diffrn_radiation_type MoK\a
_diffrn_radiation_wavelength 0.71073
_diffrn_reflns_av_R_equivalents 0.0274
_diffrn_reflns_av_sigmaI/netI 0.0432
_diffrn_reflns_limit_h_max 8
_diffrn_reflns_limit_h_min -8
_diffrn_reflns_limit_k_max 17
_diffrn_reflns_limit_k_min -17
_diffrn_reflns_limit_l_max 16
_diffrn_reflns_limit_l_min -17
_diffrn_reflns_number 17856
_diffrn_reflns_theta_full 28.00
_diffrn_reflns_theta_max 28.00
_diffrn_reflns_theta_min 2.18
_exptl_absorpt_coefficient_mu 0.118
_exptl_absorpt_correction_T_max 0.9871
_exptl_absorpt_correction_T_min 0.9733
_exptl_absorpt_correction_type none
_exptl_crystal_colour light
_exptl_crystal_density_diffrn 1.538
_exptl_crystal_density_meas ?
_exptl_crystal_density_method 'not measured'
_exptl_crystal_description irregular
_exptl_crystal_F_000 540
_exptl_crystal_size_max 0.23
_exptl_crystal_size_mid 0.22
_exptl_crystal_size_min 0.11
_refine_diff_density_max 0.258
_refine_diff_density_min -0.210
_refine_diff_density_rms 0.044
_refine_ls_extinction_method none
_refine_ls_goodness_of_fit_ref 1.039
_refine_ls_hydrogen_treatment mixed
_refine_ls_matrix_type full
_refine_ls_number_parameters 352
_refine_ls_number_reflns 5407
_refine_ls_number_restraints 0
_refine_ls_restrained_S_all 1.039
_refine_ls_R_factor_all 0.0707
_refine_ls_R_factor_gt 0.0455
_refine_ls_shift/su_max 0.000
_refine_ls_shift/su_mean 0.000
_refine_ls_structure_factor_coef Fsqd
_refine_ls_weighting_details 'calc w=1/[\s^2^(Fo^2^)+(0.0465P)^2^+0.2775P] where P=(Fo^2^+2Fc^2^)/3'
_refine_ls_weighting_scheme calc
_refine_ls_wR_factor_gt 0.1029
_refine_ls_wR_factor_ref 0.1123
_reflns_number_gt 3911
_reflns_number_total 5407
_reflns_threshold_expression >2sigma(I)
_cod_data_source_file cg050270zsi20050615_014642.cif
_cod_data_source_block p17803
_cod_depositor_comments
;
The following automatic conversions were performed:

'_symmetry_cell_setting' value 'Triclinic' changed to 'triclinic'
according to /home/saulius/struct/CIF-dictionaries/cif_core.dic
dictionary named 'cif_core.dic' version 2.4.1 from 2010-06-29.

Automatic conversion script
Id: cif_fix_values 1715 2011-07-08 13:25:40Z adriana 

The following automatic conversions were performed:

'_exptl_crystal_density_meas' value 'no' was changed to '?' - the
value is perceived as not measured.

Automatic conversion script
Id: cif_fix_values 3008 2015-01-20 13:52:24Z robertas 
;
_cod_original_sg_symbol_H-M P-1
_cod_database_code 4504532

loop_
_symmetry_equiv_pos_as_xyz
'x, y, z'
'-x, -y, -z'

loop_
_atom_site_label
_atom_site_type_symbol
_atom_site_fract_x
_atom_site_fract_y
_atom_site_fract_z
_atom_site_U_iso_or_equiv
_atom_site_adp_type
_atom_site_occupancy
_atom_site_symmetry_multiplicity
_atom_site_calc_flag
_atom_site_refinement_flags
O1 O 1.26961(17) 0.15286(10) 0.19548(9) 0.0372(3) Uani 1 1 d .
O2 O 0.43724(18) 0.43768(10) 0.42115(9) 0.0373(3) Uani 1 1 d .
O3 O 1.11331(18) 0.39294(9) 0.59871(9) 0.0334(3) Uani 1 1 d .
O4 O 1.2397(2) 0.15173(15) -0.17233(11) 0.0683(5) Uani 1 1 d .
O5 O 0.9894(2) 0.07399(11) -0.23172(9) 0.0459(3) Uani 1 1 d .
O6 O 0.8547(2) 0.59692(12) 0.02202(11) 0.0537(4) Uani 1 1 d .
O7 O 0.5966(2) 0.66234(11) -0.05683(11) 0.0551(4) Uani 1 1 d .
O8 O 1.4255(2) -0.12026(9) 0.63189(10) 0.0414(3) Uani 1 1 d .
O9 O 1.1341(2) -0.06495(10) 0.57744(11) 0.0474(4) Uani 1 1 d .
N1 N 1.0711(2) 0.11682(12) -0.16399(11) 0.0365(4) Uani 1 1 d .
N2 N 0.6709(3) 0.61755(12) 0.01598(12) 0.0412(4) Uani 1 1 d .
N3 N 1.3061(2) -0.05065(10) 0.60356(10) 0.0312(3) Uani 1 1 d .
C1 C 1.0068(2) 0.25683(11) 0.27628(11) 0.0236(3) Uani 1 1 d .
C2 C 0.8279(2) 0.31877(11) 0.26678(12) 0.0247(3) Uani 1 1 d .
H2 H 0.7587 0.3206 0.2056 0.030 Uiso 1 1 calc R
C3 C 0.7506(2) 0.37802(11) 0.34732(12) 0.0245(3) Uani 1 1 d .
C4 C 0.8540(2) 0.37634(11) 0.43647(12) 0.0253(3) Uani 1 1 d .
H4 H 0.8005 0.4163 0.4914 0.030 Uiso 1 1 calc R
C5 C 1.0352(2) 0.31647(11) 0.44562(11) 0.0239(3) Uani 1 1 d .
C6 C 1.1113(2) 0.25684(11) 0.36557(11) 0.0238(3) Uani 1 1 d .
H6 H 1.2348 0.2159 0.3715 0.029 Uiso 1 1 calc R
C7 C 1.0940(2) 0.18894(12) 0.19405(12) 0.0256(3) Uani 1 1 d .
C8 C 0.9673(2) 0.16254(11) 0.10819(11) 0.0240(3) Uani 1 1 d .
C9 C 1.0662(2) 0.15595(12) 0.01423(11) 0.0252(3) Uani 1 1 d .
H9 H 1.2045 0.1732 0.0054 0.030 Uiso 1 1 calc R
C10 C 0.9613(2) 0.12410(12) -0.06575(12) 0.0278(4) Uani 1 1 d .
C11 C 0.7600(2) 0.09724(12) -0.05728(13) 0.0293(4) Uani 1 1 d .
H11 H 0.6915 0.0748 -0.1137 0.035 Uiso 1 1 calc R
C12 C 0.6619(2) 0.10426(12) 0.03665(13) 0.0298(4) Uani 1 1 d .
H12 H 0.5237 0.0864 0.0448 0.036 Uiso 1 1 calc R
C13 C 0.7632(2) 0.13703(12) 0.11883(12) 0.0268(3) Uani 1 1 d .
H13 H 0.6935 0.1421 0.1824 0.032 Uiso 1 1 calc R
C14 C 0.5484(2) 0.43759(12) 0.34606(13) 0.0275(4) Uani 1 1 d .
C15 C 0.4808(2) 0.49798(12) 0.25525(13) 0.0291(4) Uani 1 1 d .
C16 C 0.6127(3) 0.52720(12) 0.17740(13) 0.0313(4) Uani 1 1 d .
H16 H 0.7539 0.5065 0.1774 0.038 Uiso 1 1 calc R
C17 C 0.5339(3) 0.58737(13) 0.09953(14) 0.0355(4) Uani 1 1 d .
C18 C 0.3305(3) 0.62073(14) 0.09773(15) 0.0424(5) Uani 1 1 d .
H18 H 0.2804 0.6616 0.0434 0.051 Uiso 1 1 calc R
C19 C 0.2018(3) 0.59310(15) 0.17691(16) 0.0443(5) Uani 1 1 d .
H19 H 0.0621 0.6166 0.1779 0.053 Uiso 1 1 calc R
C20 C 0.2740(3) 0.53178(14) 0.25456(14) 0.0370(4) Uani 1 1 d .
H20 H 0.1833 0.5123 0.3079 0.044 Uiso 1 1 calc R
C21 C 1.1455(2) 0.32108(12) 0.54150(12) 0.0255(3) Uani 1 1 d .
C22 C 1.2944(2) 0.23407(12) 0.56892(11) 0.0254(3) Uani 1 1 d .
C23 C 1.4819(3) 0.25616(13) 0.60661(12) 0.0305(4) Uani 1 1 d .
H23 H 1.5186 0.3258 0.6099 0.037 Uiso 1 1 calc R
C24 C 1.6148(3) 0.17718(14) 0.63927(13) 0.0343(4) Uani 1 1 d .
H24 H 1.7444 0.1928 0.6624 0.041 Uiso 1 1 calc R
C25 C 1.5599(3) 0.07550(13) 0.63845(12) 0.0310(4) Uani 1 1 d .
H25 H 1.6487 0.0210 0.6624 0.037 Uiso 1 1 calc R
C26 C 1.3730(2) 0.05575(12) 0.60196(11) 0.0264(3) Uani 1 1 d .
C27 C 1.2394(2) 0.13292(12) 0.56536(11) 0.0246(3) Uani 1 1 d .
H27 H 1.1134 0.1166 0.5386 0.030 Uiso 1 1 calc R

loop_
_atom_site_aniso_label
_atom_site_aniso_U_11
_atom_site_aniso_U_22
_atom_site_aniso_U_33
_atom_site_aniso_U_23
_atom_site_aniso_U_13
_atom_site_aniso_U_12
O1 0.0282(6) 0.0542(8) 0.0281(6) -0.0068(6) -0.0027(5) 0.0099(5)
O2 0.0298(6) 0.0461(7) 0.0352(7) -0.0052(6) 0.0004(5) 0.0053(5)
O3 0.0393(7) 0.0305(6) 0.0301(6) -0.0085(5) -0.0055(5) 0.0053(5)
O4 0.0532(10) 0.1178(15) 0.0363(8) -0.0176(9) 0.0167(7) -0.0350(10)
O5 0.0482(8) 0.0660(9) 0.0236(7) -0.0080(6) -0.0048(6) -0.0010(7)
O6 0.0452(9) 0.0625(9) 0.0533(9) 0.0142(7) -0.0078(7) -0.0024(7)
O7 0.0698(10) 0.0459(8) 0.0505(9) 0.0191(7) -0.0216(8) -0.0050(7)
O8 0.0457(8) 0.0313(7) 0.0456(8) 0.0101(6) 0.0001(6) 0.0079(6)
O9 0.0489(8) 0.0352(7) 0.0601(9) 0.0079(6) -0.0209(7) -0.0089(6)
N1 0.0373(9) 0.0476(9) 0.0241(8) -0.0012(7) 0.0014(6) 0.0003(7)
N2 0.0500(10) 0.0298(8) 0.0448(9) 0.0040(7) -0.0138(8) -0.0053(7)
N3 0.0394(9) 0.0281(7) 0.0254(7) 0.0035(6) -0.0015(6) 0.0018(6)
C1 0.0262(8) 0.0230(7) 0.0214(8) 0.0008(6) 0.0001(6) -0.0003(6)
C2 0.0274(8) 0.0239(8) 0.0229(8) 0.0009(6) -0.0039(6) -0.0006(6)
C3 0.0249(8) 0.0191(7) 0.0296(8) -0.0004(6) -0.0038(6) 0.0012(6)
C4 0.0275(8) 0.0223(8) 0.0257(8) -0.0024(6) 0.0003(6) 0.0016(6)
C5 0.0265(8) 0.0216(7) 0.0236(8) -0.0003(6) -0.0032(6) -0.0010(6)
C6 0.0246(8) 0.0222(7) 0.0244(8) 0.0017(6) -0.0006(6) 0.0007(6)
C7 0.0259(8) 0.0270(8) 0.0232(8) 0.0021(6) 0.0006(6) 0.0026(6)
C8 0.0263(8) 0.0207(7) 0.0243(8) -0.0011(6) -0.0003(6) 0.0041(6)
C9 0.0238(8) 0.0263(8) 0.0248(8) -0.0002(6) 0.0006(6) 0.0027(6)
C10 0.0311(9) 0.0280(8) 0.0232(8) -0.0002(6) 0.0015(7) 0.0048(7)
C11 0.0287(9) 0.0294(8) 0.0299(9) -0.0037(7) -0.0049(7) 0.0016(7)
C12 0.0233(8) 0.0293(8) 0.0365(9) -0.0040(7) 0.0015(7) -0.0001(6)
C13 0.0267(8) 0.0256(8) 0.0272(8) -0.0018(6) 0.0035(6) 0.0031(6)
C14 0.0252(8) 0.0253(8) 0.0322(9) -0.0070(7) -0.0043(7) 0.0008(6)
C15 0.0289(9) 0.0226(8) 0.0364(9) -0.0054(7) -0.0100(7) 0.0027(6)
C16 0.0303(9) 0.0240(8) 0.0400(10) -0.0021(7) -0.0096(7) 0.0021(7)
C17 0.0410(10) 0.0254(8) 0.0408(10) 0.0001(7) -0.0097(8) -0.0020(7)
C18 0.0448(11) 0.0320(9) 0.0510(12) 0.0033(8) -0.0215(9) 0.0044(8)
C19 0.0318(10) 0.0422(11) 0.0591(13) -0.0010(9) -0.0154(9) 0.0068(8)
C20 0.0304(9) 0.0367(10) 0.0440(11) -0.0060(8) -0.0093(8) 0.0038(7)
C21 0.0267(8) 0.0248(8) 0.0249(8) -0.0018(6) 0.0001(6) -0.0003(6)
C22 0.0284(8) 0.0282(8) 0.0192(8) -0.0015(6) -0.0027(6) 0.0032(6)
C23 0.0329(9) 0.0285(8) 0.0306(9) -0.0030(7) -0.0064(7) -0.0017(7)
C24 0.0280(9) 0.0414(10) 0.0339(10) -0.0032(8) -0.0087(7) 0.0007(7)
C25 0.0325(9) 0.0346(9) 0.0252(8) 0.0003(7) -0.0044(7) 0.0074(7)
C26 0.0321(9) 0.0272(8) 0.0194(8) -0.0005(6) -0.0006(6) 0.0015(6)
C27 0.0254(8) 0.0290(8) 0.0192(7) -0.0010(6) -0.0027(6) 0.0009(6)

loop_
_atom_type_symbol
_atom_type_description
_atom_type_scat_dispersion_real
_atom_type_scat_dispersion_imag
_atom_type_scat_source
C C 0.0033 0.0016 'International Tables Vol C Tables 4.2.6.8 and 6.1.1.4'
H H 0.0000 0.0000 'International Tables Vol C Tables 4.2.6.8 and 6.1.1.4'
N N 0.0061 0.0033 'International Tables Vol C Tables 4.2.6.8 and 6.1.1.4'
O O 0.0106 0.0060 'International Tables Vol C Tables 4.2.6.8 and 6.1.1.4'

loop_
_geom_angle_atom_site_label_1
_geom_angle_atom_site_label_2
_geom_angle_atom_site_label_3
_geom_angle
O4 N1 O5 123.98(15)
O4 N1 C10 117.97(15)
O5 N1 C10 118.03(15)
O6 N2 O7 122.94(18)
O6 N2 C17 118.48(15)
O7 N2 C17 118.58(16)
O9 N3 O8 123.45(15)
O9 N3 C26 118.23(13)
O8 N3 C26 118.31(14)
C2 C1 C6 119.80(14)
C2 C1 C7 122.54(14)
C6 C1 C7 117.66(13)
C1 C2 C3 119.88(14)
C4 C3 C2 119.90(14)
C4 C3 C14 117.24(14)
C2 C3 C14 122.64(14)
C5 C4 C3 120.47(14)
C6 C5 C4 119.57(14)
C6 C5 C21 122.04(13)
C4 C5 C21 118.37(14)
C5 C6 C1 120.35(14)
O1 C7 C1 120.92(14)
O1 C7 C8 118.25(14)
C1 C7 C8 120.83(13)
C9 C8 C13 119.14(15)
C9 C8 C7 116.82(14)
C13 C8 C7 123.86(14)
C10 C9 C8 119.23(15)
C9 C10 C11 122.93(15)
C9 C10 N1 117.88(15)
C11 C10 N1 119.18(15)
C10 C11 C12 117.57(15)
C11 C12 C13 120.88(15)
C12 C13 C8 120.24(15)
O2 C14 C3 118.91(15)
O2 C14 C15 119.26(14)
C3 C14 C15 121.82(14)
C16 C15 C20 119.50(16)
C16 C15 C14 123.73(14)
C20 C15 C14 116.61(16)
C15 C16 C17 118.52(16)
C18 C17 C16 122.53(18)
C18 C17 N2 118.33(16)
C16 C17 N2 119.14(16)
C17 C18 C19 118.34(17)
C20 C19 C18 120.70(17)
C19 C20 C15 120.38(19)
O3 C21 C5 121.30(14)
O3 C21 C22 119.33(14)
C5 C21 C22 119.35(13)
C27 C22 C23 119.92(14)
C27 C22 C21 120.28(14)
C23 C22 C21 119.55(14)
C24 C23 C22 120.39(16)
C23 C24 C25 120.41(16)
C26 C25 C24 118.08(15)
C25 C26 C27 122.85(15)
C25 C26 N3 119.62(14)
C27 C26 N3 117.52(15)
C22 C27 C26 118.29(15)

loop_
_geom_bond_atom_site_label_1
_geom_bond_atom_site_label_2
_geom_bond_distance
O1 C7 1.2209(18)
O2 C14 1.216(2)
O3 C21 1.2191(18)
O4 N1 1.219(2)
O5 N1 1.2262(18)
O6 N2 1.227(2)
O7 N2 1.2280(19)
O8 N3 1.2273(17)
O9 N3 1.2194(18)
N1 C10 1.473(2)
N2 C17 1.467(2)
N3 C26 1.471(2)
C1 C2 1.394(2)
C1 C6 1.399(2)
C1 C7 1.495(2)
C2 C3 1.395(2)
C3 C4 1.393(2)
C3 C14 1.499(2)
C4 C5 1.392(2)
C5 C6 1.390(2)
C5 C21 1.500(2)
C7 C8 1.498(2)
C8 C9 1.391(2)
C8 C13 1.399(2)
C9 C10 1.375(2)
C10 C11 1.385(2)
C11 C12 1.389(2)
C12 C13 1.390(2)
C14 C15 1.501(2)
C15 C16 1.388(2)
C15 C20 1.404(2)
C16 C17 1.389(2)
C17 C18 1.381(3)
C18 C19 1.382(3)
C19 C20 1.379(3)
C21 C22 1.502(2)
C22 C27 1.382(2)
C22 C23 1.394(2)
C23 C24 1.385(2)
C24 C25 1.386(2)
C25 C26 1.377(2)
C26 C27 1.389(2)

loop_
_geom_torsion_atom_site_label_1
_geom_torsion_atom_site_label_2
_geom_torsion_atom_site_label_3
_geom_torsion_atom_site_label_4
_geom_torsion
C6 C1 C2 C3 -1.9(2)
C7 C1 C2 C3 177.98(15)
C1 C2 C3 C4 1.0(2)
C1 C2 C3 C14 -173.49(15)
C2 C3 C4 C5 0.5(2)
C14 C3 C4 C5 175.26(14)
C3 C4 C5 C6 -1.0(2)
C3 C4 C5 C21 177.27(14)
C4 C5 C6 C1 0.0(2)
C21 C5 C6 C1 -178.18(14)
C2 C1 C6 C5 1.4(2)
C7 C1 C6 C5 -178.47(14)
C2 C1 C7 O1 164.36(16)
C6 C1 C7 O1 -15.7(2)
C2 C1 C7 C8 -16.3(2)
C6 C1 C7 C8 163.66(14)
O1 C7 C8 C9 -37.6(2)
C1 C7 C8 C9 142.97(15)
O1 C7 C8 C13 137.36(16)
C1 C7 C8 C13 -42.0(2)
C13 C8 C9 C10 -0.3(2)
C7 C8 C9 C10 174.96(14)
C8 C9 C10 C11 -0.5(2)
C8 C9 C10 N1 -179.32(14)
O4 N1 C10 C9 -9.2(2)
O5 N1 C10 C9 169.17(15)
O4 N1 C10 C11 171.86(17)
O5 N1 C10 C11 -9.7(2)
C9 C10 C11 C12 0.6(2)
N1 C10 C11 C12 179.48(14)
C10 C11 C12 C13 -0.1(2)
C11 C12 C13 C8 -0.7(2)
C9 C8 C13 C12 0.8(2)
C7 C8 C13 C12 -174.06(14)
C4 C3 C14 O2 -36.1(2)
C2 C3 C14 O2 138.56(17)
C4 C3 C14 C15 143.20(15)
C2 C3 C14 C15 -42.2(2)
O2 C14 C15 C16 161.28(16)
C3 C14 C15 C16 -18.0(2)
O2 C14 C15 C20 -14.2(2)
C3 C14 C15 C20 166.57(15)
C20 C15 C16 C17 -1.5(2)
C14 C15 C16 C17 -176.88(15)
C15 C16 C17 C18 1.3(3)
C15 C16 C17 N2 -179.10(14)
O6 N2 C17 C18 172.83(17)
O7 N2 C17 C18 -7.1(2)
O6 N2 C17 C16 -6.8(2)
O7 N2 C17 C16 173.23(16)
C16 C17 C18 C19 0.2(3)
N2 C17 C18 C19 -179.40(16)
C17 C18 C19 C20 -1.5(3)
C18 C19 C20 C15 1.2(3)
C16 C15 C20 C19 0.3(3)
C14 C15 C20 C19 176.00(16)
C6 C5 C21 O3 158.69(15)
C4 C5 C21 O3 -19.5(2)
C6 C5 C21 C22 -23.0(2)
C4 C5 C21 C22 158.80(14)
O3 C21 C22 C27 128.98(17)
C5 C21 C22 C27 -49.4(2)
O3 C21 C22 C23 -45.3(2)
C5 C21 C22 C23 136.37(16)
C27 C22 C23 C24 0.9(2)
C21 C22 C23 C24 175.19(15)
C22 C23 C24 C25 -2.5(3)
C23 C24 C25 C26 1.7(3)
C24 C25 C26 C27 0.7(2)
C24 C25 C26 N3 -177.61(14)
O9 N3 C26 C25 174.89(15)
O8 N3 C26 C25 -4.5(2)
O9 N3 C26 C27 -3.5(2)
O8 N3 C26 C27 177.11(14)
C23 C22 C27 C26 1.3(2)
C21 C22 C27 C26 -172.89(14)
C25 C26 C27 C22 -2.2(2)
N3 C26 C27 C22 176.14(13)

loop_
_cod_related_entry_id
_cod_related_entry_database
_cod_related_entry_code
1 ChemSpider 8801281
